data_1573250
loop_
_publ_author_name
'Navaneetha, N.'
'Maurya, Sundaram'
'Behera, Prativa'
'Jadhav, Sandip B.'
'Magham, Lakshmi Revati'
'Nanubolu, Jagadeesh Babu'
'Roy, Lisa'
'Chegondi, Rambabu'

_publ_section_title
;
 BINAP-CuH-catalysed enantioselective allylation using alkoxyallenes to
 access 1,2-<i>syn-tert</i>,<i>sec</i>-diols.
;
_journal_issue 48
_journal_name_full 'Chemical science'
_journal_page_first 20379
_journal_page_last 20387
_journal_paper_doi 10.1039/d4sc07002j
_journal_volume 15
_journal_year 2024
_chemical_formula_moiety 'C23 H21 Br2 N O2'
_chemical_formula_sum 'C23 H21 Br2 N O2'
_chemical_formula_weight 503.23
_space_group_crystal_system triclinic
_space_group_IT_number 2
_space_group_name_Hall '-P 1'
_space_group_name_H-M_alt 'P -1'
_atom_sites_solution_hydrogens mixed
_audit_creation_method SHELXL-2019/3
_audit_update_record
;
2024-04-21 deposited with the CCDC.	2024-11-04 downloaded from the CCDC.
;
_cell_angle_alpha 73.632(7)
_cell_angle_beta 82.000(11)
_cell_angle_gamma 75.587(7)
_cell_formula_units_Z 2
_cell_length_a 8.759(2)
_cell_length_b 8.907(3)
_cell_length_c 15.126(5)
_cell_measurement_reflns_used 5415
_cell_measurement_temperature 294(2)
_cell_measurement_theta_max 22.235
_cell_measurement_theta_min 2.405
_cell_volume 1093.6(6)
_computing_cell_refinement '<i>SAINT</i> (Bruker, 2016)'
_computing_data_collection '<i>APEX3</i> (Bruker, 2016)'
_computing_data_reduction 'Bruker SAINT'
_computing_structure_refinement 'SHELXL-2019/2 (Sheldrick, 2019)'
_computing_structure_solution 'SHELXT 2018/2 (Sheldrick, 2018)'
_diffrn_ambient_temperature 294(2)
_diffrn_measured_fraction_theta_full 0.993
_diffrn_measured_fraction_theta_max 0.992
_diffrn_measurement_device_type 'Bruker D8 QUEST PHOTON III C7 HPAD'
_diffrn_measurement_method '\w and \f'
_diffrn_radiation_type MoK\a
_diffrn_radiation_wavelength 0.71073
_diffrn_reflns_av_R_equivalents 0.0695
_diffrn_reflns_av_unetI/netI 0.0725
_diffrn_reflns_Laue_measured_fraction_full 0.993
_diffrn_reflns_Laue_measured_fraction_max 0.992
_diffrn_reflns_limit_h_max 10
_diffrn_reflns_limit_h_min -10
_diffrn_reflns_limit_k_max 11
_diffrn_reflns_limit_k_min -11
_diffrn_reflns_limit_l_max 18
_diffrn_reflns_limit_l_min -18
_diffrn_reflns_number 18857
_diffrn_reflns_point_group_measured_fraction_full 0.993
_diffrn_reflns_point_group_measured_fraction_max 0.992
_diffrn_reflns_theta_full 25.242
_diffrn_reflns_theta_max 26.399
_diffrn_reflns_theta_min 2.407
_diffrn_source microfocus
_exptl_absorpt_coefficient_mu 3.724
_exptl_absorpt_correction_T_max 0.7454
_exptl_absorpt_correction_T_min 0.5312
_exptl_absorpt_correction_type multi-scan
_exptl_absorpt_process_details
;
 SADABS 2016/2: Krause, L., Herbst-Irmer, R., Sheldrick G.M. & Stalke D.,
 J. Appl. Cryst. 48 (2015) 3-10
;
_exptl_crystal_density_diffrn 1.528
_exptl_crystal_description BLOCK
_exptl_crystal_F_000 504
_exptl_crystal_recrystallization_method 'Re-crystallisation from solvent: DCM/hexane (1:9)'
_exptl_crystal_size_max 0.230
_exptl_crystal_size_mid 0.140
_exptl_crystal_size_min 0.120
_refine_diff_density_max 0.722
_refine_diff_density_min -0.524
_refine_diff_density_rms 0.061
_refine_ls_extinction_method none
_refine_ls_goodness_of_fit_ref 1.004
_refine_ls_hydrogen_treatment mixed
_refine_ls_matrix_type full
_refine_ls_number_parameters 257
_refine_ls_number_reflns 4431
_refine_ls_number_restraints 0
_refine_ls_restrained_S_all 1.004
_refine_ls_R_factor_all 0.0971
_refine_ls_R_factor_gt 0.0484
_refine_ls_shift/su_max 0.000
_refine_ls_shift/su_mean 0.000
_refine_ls_structure_factor_coef Fsqd
_refine_ls_weighting_details 'w=1/[\s^2^(Fo^2^)+(0.0297P)^2^+1.0853P] where P=(Fo^2^+2Fc^2^)/3'
_refine_ls_weighting_scheme calc
_refine_ls_wR_factor_gt 0.0940
_refine_ls_wR_factor_ref 0.1115
_reflns_Friedel_coverage 0.000
_reflns_number_gt 2743
_reflns_number_total 4431
_reflns_threshold_expression 'I > 2\s(I)'
_cod_data_source_file d4sc07002j2.cif
_cod_data_source_block KB378_0m
_cod_depositor_comments 'Adding full bibliography for 1573250--1573252.cif.'
_cod_database_code 1573250
_shelx_shelxl_version_number 2019/3
_shelx_space_group_comment
;
The symmetry employed for this shelxl refinement is uniquely defined
by the following loop, which should always be used as a source of
symmetry information in preference to the above space-group names.
They are only intended as comments.
;
_shelx_estimated_absorpt_t_min 0.481
_shelx_estimated_absorpt_t_max 0.664

loop_
_space_group_symop_operation_xyz
'x, y, z'
'-x, -y, -z'

loop_
_atom_site_label
_atom_site_type_symbol
_atom_site_fract_x
_atom_site_fract_y
_atom_site_fract_z
_atom_site_U_iso_or_equiv
_atom_site_adp_type
_atom_site_occupancy
_atom_site_site_symmetry_order
_atom_site_calc_flag
_atom_site_refinement_flags_posn
_atom_site_refinement_flags_adp
_atom_site_refinement_flags_occupancy
_atom_site_disorder_assembly
_atom_site_disorder_group
Br1 Br 0.71946(7) 0.25497(6) 0.45846(3) 0.0817(2) Uani 1 1 d . . . . .
Br2 Br 0.04723(6) 1.15148(6) 0.67133(4) 0.0845(2) Uani 1 1 d . . . . .
O1 O 0.6974(3) 0.5786(3) 0.82034(15) 0.0430(6) Uani 1 1 d . . . . .
O2 O 0.7510(3) 0.4296(3) 1.00258(18) 0.0544(7) Uani 1 1 d . . . . .
H2O H 0.662(5) 0.469(6) 0.996(3) 0.082 Uiso 1 1 d . U . . .
N1 N 0.5304(4) 0.3214(4) 0.9491(2) 0.0524(8) Uani 1 1 d . . . . .
C1 C 0.6904(4) 0.6727(4) 0.7272(2) 0.0406(8) Uani 1 1 d . . . . .
H1 H 0.778832 0.726955 0.711243 0.049 Uiso 1 1 calc R U . . .
C2 C 0.5370(4) 0.7974(4) 0.7202(2) 0.0387(8) Uani 1 1 d . . . . .
C3 C 0.4086(4) 0.7767(4) 0.7832(3) 0.0490(9) Uani 1 1 d . . . . .
H3 H 0.419680 0.690080 0.835185 0.059 Uiso 1 1 calc R U . . .
C4 C 0.2648(5) 0.8828(5) 0.7699(3) 0.0538(10) Uani 1 1 d . . . . .
H4 H 0.178821 0.867418 0.812376 0.065 Uiso 1 1 calc R U . . .
C5 C 0.2488(4) 1.0118(4) 0.6936(3) 0.0502(10) Uani 1 1 d . . . . .
C6 C 0.3756(5) 1.0383(4) 0.6317(3) 0.0500(9) Uani 1 1 d . . . . .
H6 H 0.364986 1.127522 0.581176 0.060 Uiso 1 1 calc R U . . .
C7 C 0.5185(4) 0.9314(4) 0.6455(2) 0.0465(9) Uani 1 1 d . . . . .
H7 H 0.604838 0.949228 0.603862 0.056 Uiso 1 1 calc R U . . .
C8 C 0.6993(4) 0.5715(4) 0.6602(2) 0.0384(8) Uani 1 1 d . . . . .
C9 C 0.7886(4) 0.5947(4) 0.5770(2) 0.0471(9) Uani 1 1 d . . . . .
H9 H 0.847639 0.673165 0.561720 0.057 Uiso 1 1 calc R U . . .
C10 C 0.7923(4) 0.5045(5) 0.5160(3) 0.0507(10) Uani 1 1 d . . . . .
H10 H 0.851379 0.523596 0.459545 0.061 Uiso 1 1 calc R U . . .
C11 C 0.7083(5) 0.3860(4) 0.5392(3) 0.0495(10) Uani 1 1 d . . . . .
C12 C 0.6174(5) 0.3601(5) 0.6215(3) 0.0540(10) Uani 1 1 d . . . . .
H12 H 0.560155 0.280105 0.637033 0.065 Uiso 1 1 calc R U . . .
C13 C 0.6124(4) 0.4540(4) 0.6807(3) 0.0488(9) Uani 1 1 d . . . . .
H13 H 0.549077 0.438218 0.735800 0.059 Uiso 1 1 calc R U . . .
C14 C 0.8408(4) 0.4613(4) 0.8404(2) 0.0434(9) Uani 1 1 d . . . . .
H14 H 0.866681 0.402262 0.792556 0.052 Uiso 1 1 calc R U . . .
C15 C 0.9742(5) 0.5373(5) 0.8404(3) 0.0626(11) Uani 1 1 d . . . . .
H15 H 0.966156 0.597729 0.882638 0.075 Uiso 1 1 calc R U . . .
C16 C 1.1002(6) 0.5240(6) 0.7852(4) 0.0883(16) Uani 1 1 d . . . . .
H16A H 1.111382 0.464356 0.742249 0.106 Uiso 1 1 calc R U . . .
H16B H 1.179886 0.574185 0.788297 0.106 Uiso 1 1 calc R U . . .
C17 C 0.8045(4) 0.3444(4) 0.9334(2) 0.0453(9) Uani 1 1 d . . . . .
C18 C 0.9552(5) 0.2241(5) 0.9665(3) 0.0628(11) Uani 1 1 d . . . . .
H18A H 1.007160 0.175977 0.917767 0.094 Uiso 1 1 calc R U . . .
H18B H 0.929247 0.142303 1.019122 0.094 Uiso 1 1 calc R U . . .
H18C H 1.024282 0.278198 0.983445 0.094 Uiso 1 1 calc R U . . .
C19 C 0.6788(5) 0.2627(4) 0.9206(2) 0.0461(9) Uani 1 1 d . . . . .
C20 C 0.7158(5) 0.1372(5) 0.8787(3) 0.0604(11) Uani 1 1 d . . . . .
H20 H 0.820295 0.096326 0.860682 0.073 Uiso 1 1 calc R U . . .
C21 C 0.5961(7) 0.0733(5) 0.8639(3) 0.0737(13) Uani 1 1 d . . . . .
H21 H 0.618776 -0.010551 0.835499 0.088 Uiso 1 1 calc R U . . .
C22 C 0.4449(7) 0.1348(6) 0.8915(3) 0.0786(14) Uani 1 1 d . . . . .
H22 H 0.361977 0.094798 0.881778 0.094 Uiso 1 1 calc R U . . .
C23 C 0.4173(5) 0.2565(5) 0.9336(3) 0.0685(12) Uani 1 1 d . . . . .
H23 H 0.313411 0.297006 0.952917 0.082 Uiso 1 1 calc R U . . .

loop_
_atom_site_aniso_label
_atom_site_aniso_U_11
_atom_site_aniso_U_22
_atom_site_aniso_U_33
_atom_site_aniso_U_23
_atom_site_aniso_U_13
_atom_site_aniso_U_12
Br1 0.1212(5) 0.0737(3) 0.0609(3) -0.0330(2) -0.0165(3) -0.0175(3)
Br2 0.0681(3) 0.0704(3) 0.0889(4) -0.0099(3) -0.0055(3) 0.0199(2)
O1 0.0469(14) 0.0401(13) 0.0392(13) -0.0064(11) -0.0149(11) -0.0026(11)
O2 0.0523(16) 0.0689(18) 0.0442(15) -0.0245(14) -0.0146(13) -0.0004(14)
N1 0.0468(19) 0.0513(19) 0.058(2) -0.0146(16) -0.0064(16) -0.0077(16)
C1 0.044(2) 0.0390(19) 0.040(2) -0.0079(16) -0.0078(16) -0.0103(16)
C2 0.048(2) 0.0316(18) 0.0400(19) -0.0102(16) -0.0084(17) -0.0104(15)
C3 0.057(2) 0.043(2) 0.041(2) -0.0025(17) -0.0043(19) -0.0080(18)
C4 0.051(2) 0.054(2) 0.051(2) -0.013(2) 0.0037(19) -0.0067(19)
C5 0.058(2) 0.041(2) 0.049(2) -0.0148(19) -0.006(2) 0.0007(18)
C6 0.064(3) 0.035(2) 0.043(2) -0.0016(17) -0.009(2) -0.0038(18)
C7 0.055(2) 0.039(2) 0.044(2) -0.0049(17) -0.0033(18) -0.0123(17)
C8 0.0363(18) 0.039(2) 0.0366(19) -0.0045(16) -0.0112(16) -0.0049(15)
C9 0.047(2) 0.041(2) 0.049(2) -0.0057(18) -0.0067(18) -0.0068(17)
C10 0.055(2) 0.054(2) 0.039(2) -0.0134(19) 0.0010(18) -0.005(2)
C11 0.060(2) 0.047(2) 0.042(2) -0.0139(18) -0.0196(19) -0.0008(19)
C12 0.064(3) 0.053(2) 0.051(2) -0.013(2) -0.012(2) -0.021(2)
C13 0.054(2) 0.055(2) 0.041(2) -0.0132(18) -0.0033(18) -0.0185(19)
C14 0.041(2) 0.044(2) 0.048(2) -0.0140(17) -0.0170(17) -0.0043(16)
C15 0.059(3) 0.067(3) 0.070(3) -0.018(2) -0.021(2) -0.019(2)
C16 0.067(3) 0.099(4) 0.104(4) -0.009(3) -0.016(3) -0.041(3)
C17 0.049(2) 0.046(2) 0.040(2) -0.0131(17) -0.0110(17) -0.0007(17)
C18 0.057(2) 0.061(3) 0.060(3) -0.009(2) -0.019(2) 0.007(2)
C19 0.057(2) 0.040(2) 0.036(2) -0.0034(16) -0.0083(17) -0.0068(18)
C20 0.072(3) 0.054(3) 0.057(3) -0.020(2) 0.002(2) -0.013(2)
C21 0.107(4) 0.059(3) 0.069(3) -0.029(2) 0.000(3) -0.032(3)
C22 0.086(4) 0.075(3) 0.087(4) -0.022(3) -0.011(3) -0.036(3)
C23 0.060(3) 0.065(3) 0.081(3) -0.015(3) -0.004(2) -0.019(2)

loop_
_atom_type_symbol
_atom_type_description
_atom_type_scat_dispersion_real
_atom_type_scat_dispersion_imag
_atom_type_scat_source
C C 0.0033 0.0016 'International Tables Vol C Tables 4.2.6.8 and 6.1.1.4'
H H 0.0000 0.0000 'International Tables Vol C Tables 4.2.6.8 and 6.1.1.4'
N N 0.0061 0.0033 'International Tables Vol C Tables 4.2.6.8 and 6.1.1.4'
O O 0.0106 0.0060 'International Tables Vol C Tables 4.2.6.8 and 6.1.1.4'
Br Br -0.2901 2.4595 'International Tables Vol C Tables 4.2.6.8 and 6.1.1.4'

loop_
_geom_angle_atom_site_label_1
_geom_angle_atom_site_label_2
_geom_angle_atom_site_label_3
_geom_angle
_geom_angle_site_symmetry_1
_geom_angle_site_symmetry_3
_geom_angle_publ_flag
C1 O1 C14 115.2(3) . . ?
C17 O2 H2O 107(4) . . ?
C19 N1 C23 117.3(4) . . ?
O1 C1 C2 108.0(3) . . ?
O1 C1 C8 112.0(3) . . ?
C2 C1 C8 109.8(3) . . ?
O1 C1 H1 109.0 . . ?
C2 C1 H1 109.0 . . ?
C8 C1 H1 109.0 . . ?
C3 C2 C7 118.2(3) . . ?
C3 C2 C1 121.7(3) . . ?
C7 C2 C1 119.9(3) . . ?
C4 C3 C2 120.8(3) . . ?
C4 C3 H3 119.6 . . ?
C2 C3 H3 119.6 . . ?
C5 C4 C3 119.6(4) . . ?
C5 C4 H4 120.2 . . ?
C3 C4 H4 120.2 . . ?
C6 C5 C4 120.8(3) . . ?
C6 C5 Br2 119.5(3) . . ?
C4 C5 Br2 119.7(3) . . ?
C5 C6 C7 119.0(3) . . ?
C5 C6 H6 120.5 . . ?
C7 C6 H6 120.5 . . ?
C6 C7 C2 121.5(3) . . ?
C6 C7 H7 119.3 . . ?
C2 C7 H7 119.3 . . ?
C9 C8 C13 117.8(3) . . ?
C9 C8 C1 122.2(3) . . ?
C13 C8 C1 120.0(3) . . ?
C10 C9 C8 121.5(4) . . ?
C10 C9 H9 119.3 . . ?
C8 C9 H9 119.3 . . ?
C11 C10 C9 119.5(3) . . ?
C11 C10 H10 120.3 . . ?
C9 C10 H10 120.3 . . ?
C10 C11 C12 120.5(3) . . ?
C10 C11 Br1 120.0(3) . . ?
C12 C11 Br1 119.5(3) . . ?
C11 C12 C13 119.2(4) . . ?
C11 C12 H12 120.4 . . ?
C13 C12 H12 120.4 . . ?
C12 C13 C8 121.5(3) . . ?
C12 C13 H13 119.2 . . ?
C8 C13 H13 119.2 . . ?
O1 C14 C15 111.4(3) . . ?
O1 C14 C17 105.8(3) . . ?
C15 C14 C17 114.0(3) . . ?
O1 C14 H14 108.5 . . ?
C15 C14 H14 108.5 . . ?
C17 C14 H14 108.5 . . ?
C16 C15 C14 123.7(4) . . ?
C16 C15 H15 118.2 . . ?
C14 C15 H15 118.2 . . ?
C15 C16 H16A 120.0 . . ?
C15 C16 H16B 120.0 . . ?
H16A C16 H16B 120.0 . . ?
O2 C17 C19 110.7(3) . . ?
O2 C17 C18 105.6(3) . . ?
C19 C17 C18 112.1(3) . . ?
O2 C17 C14 110.0(3) . . ?
C19 C17 C14 108.3(3) . . ?
C18 C17 C14 110.1(3) . . ?
C17 C18 H18A 109.5 . . ?
C17 C18 H18B 109.5 . . ?
H18A C18 H18B 109.5 . . ?
C17 C18 H18C 109.5 . . ?
H18A C18 H18C 109.5 . . ?
H18B C18 H18C 109.5 . . ?
N1 C19 C20 121.7(4) . . ?
N1 C19 C17 116.7(3) . . ?
C20 C19 C17 121.6(4) . . ?
C21 C20 C19 119.4(4) . . ?
C21 C20 H20 120.3 . . ?
C19 C20 H20 120.3 . . ?
C22 C21 C20 118.9(4) . . ?
C22 C21 H21 120.5 . . ?
C20 C21 H21 120.5 . . ?
C21 C22 C23 118.6(4) . . ?
C21 C22 H22 120.7 . . ?
C23 C22 H22 120.7 . . ?
N1 C23 C22 124.1(4) . . ?
N1 C23 H23 118.0 . . ?
C22 C23 H23 118.0 . . ?

loop_
_geom_bond_atom_site_label_1
_geom_bond_atom_site_label_2
_geom_bond_distance
_geom_bond_site_symmetry_2
_geom_bond_publ_flag
Br1 C11 1.891(4) . ?
Br2 C5 1.901(4) . ?
O1 C1 1.423(4) . ?
O1 C14 1.426(4) . ?
O2 C17 1.423(4) . ?
O2 H2O 0.78(5) . ?
N1 C19 1.334(5) . ?
N1 C23 1.341(5) . ?
C1 C2 1.510(5) . ?
C1 C8 1.518(5) . ?
C1 H1 0.9800 . ?
C2 C3 1.383(5) . ?
C2 C7 1.386(5) . ?
C3 C4 1.375(5) . ?
C3 H3 0.9300 . ?
C4 C5 1.375(5) . ?
C4 H4 0.9300 . ?
C5 C6 1.372(5) . ?
C6 C7 1.373(5) . ?
C6 H6 0.9300 . ?
C7 H7 0.9300 . ?
C8 C9 1.378(5) . ?
C8 C13 1.385(5) . ?
C9 C10 1.377(5) . ?
C9 H9 0.9300 . ?
C10 C11 1.373(5) . ?
C10 H10 0.9300 . ?
C11 C12 1.375(5) . ?
C12 C13 1.378(5) . ?
C12 H12 0.9300 . ?
C13 H13 0.9300 . ?
C14 C15 1.489(5) . ?
C14 C17 1.543(5) . ?
C14 H14 0.9800 . ?
C15 C16 1.290(6) . ?
C15 H15 0.9300 . ?
C16 H16A 0.9300 . ?
C16 H16B 0.9300 . ?
C17 C19 1.523(5) . ?
C17 C18 1.523(5) . ?
C18 H18A 0.9600 . ?
C18 H18B 0.9600 . ?
C18 H18C 0.9600 . ?
C19 C20 1.385(5) . ?
C20 C21 1.381(6) . ?
C20 H20 0.9300 . ?
C21 C22 1.357(7) . ?
C21 H21 0.9300 . ?
C22 C23 1.362(6) . ?
C22 H22 0.9300 . ?
C23 H23 0.9300 . ?

loop_
_geom_torsion_atom_site_label_1
_geom_torsion_atom_site_label_2
_geom_torsion_atom_site_label_3
_geom_torsion_atom_site_label_4
_geom_torsion
_geom_torsion_site_symmetry_1
_geom_torsion_site_symmetry_2
_geom_torsion_site_symmetry_3
_geom_torsion_site_symmetry_4
_geom_torsion_publ_flag
C14 O1 C1 C2 -175.8(3) . . . . ?
C14 O1 C1 C8 63.1(3) . . . . ?
O1 C1 C2 C3 -22.7(4) . . . . ?
C8 C1 C2 C3 99.7(4) . . . . ?
O1 C1 C2 C7 162.1(3) . . . . ?
C8 C1 C2 C7 -75.5(4) . . . . ?
C7 C2 C3 C4 2.6(5) . . . . ?
C1 C2 C3 C4 -172.7(3) . . . . ?
C2 C3 C4 C5 -0.6(6) . . . . ?
C3 C4 C5 C6 -1.8(6) . . . . ?
C3 C4 C5 Br2 176.4(3) . . . . ?
C4 C5 C6 C7 2.0(6) . . . . ?
Br2 C5 C6 C7 -176.2(3) . . . . ?
C5 C6 C7 C2 0.2(6) . . . . ?
C3 C2 C7 C6 -2.5(5) . . . . ?
C1 C2 C7 C6 172.9(3) . . . . ?
O1 C1 C8 C9 -138.1(3) . . . . ?
C2 C1 C8 C9 101.9(4) . . . . ?
O1 C1 C8 C13 43.7(4) . . . . ?
C2 C1 C8 C13 -76.3(4) . . . . ?
C13 C8 C9 C10 -0.2(5) . . . . ?
C1 C8 C9 C10 -178.4(3) . . . . ?
C8 C9 C10 C11 -1.5(5) . . . . ?
C9 C10 C11 C12 1.8(5) . . . . ?
C9 C10 C11 Br1 -177.3(3) . . . . ?
C10 C11 C12 C13 -0.3(6) . . . . ?
Br1 C11 C12 C13 178.8(3) . . . . ?
C11 C12 C13 C8 -1.4(6) . . . . ?
C9 C8 C13 C12 1.7(5) . . . . ?
C1 C8 C13 C12 179.9(3) . . . . ?
C1 O1 C14 C15 71.7(4) . . . . ?
C1 O1 C14 C17 -163.8(3) . . . . ?
O1 C14 C15 C16 -119.3(5) . . . . ?
C17 C14 C15 C16 121.0(5) . . . . ?
O1 C14 C17 O2 -57.9(3) . . . . ?
C15 C14 C17 O2 64.9(4) . . . . ?
O1 C14 C17 C19 63.2(3) . . . . ?
C15 C14 C17 C19 -174.0(3) . . . . ?
O1 C14 C17 C18 -173.9(3) . . . . ?
C15 C14 C17 C18 -51.1(4) . . . . ?
C23 N1 C19 C20 -1.5(5) . . . . ?
C23 N1 C19 C17 176.4(3) . . . . ?
O2 C17 C19 N1 21.2(4) . . . . ?
C18 C17 C19 N1 138.8(3) . . . . ?
C14 C17 C19 N1 -99.5(4) . . . . ?
O2 C17 C19 C20 -160.9(3) . . . . ?
C18 C17 C19 C20 -43.2(5) . . . . ?
C14 C17 C19 C20 78.5(4) . . . . ?
N1 C19 C20 C21 1.6(6) . . . . ?
C17 C19 C20 C21 -176.3(4) . . . . ?
C19 C20 C21 C22 -0.4(7) . . . . ?
C20 C21 C22 C23 -0.7(7) . . . . ?
C19 N1 C23 C22 0.4(6) . . . . ?
C21 C22 C23 N1 0.7(7) . . . . ?
